data_4311935
loop_
_publ_author_name
'Arunendu Mondal'
'Yang Li'
'Masood A. Khan'
'Joseph H. Ross,'
'Robert P. Houser'

_publ_section_title
;
 Supramolecular Copper Hydroxide Tennis Balls: Self-Assembly, Structures,
 and Magnetic Properties of Octanuclear [Cu8L8(OH)4]4+ Clusters (HL
 =N-(2-Pyridylmethyl)acetamide)
;
_journal_name_full 'Inorganic Chemistry'
_journal_page_first 7075
_journal_page_last 7082
_journal_paper_doi 10.1021/ic0493292
_journal_volume 43
_journal_year 2004
_chemical_formula_sum 'C16 H20 Cl2 Cu N4 O10'
_chemical_formula_weight 562.80
_chemical_name_systematic
; 
 ? 
;
_space_group_IT_number 2
_symmetry_cell_setting triclinic
_symmetry_space_group_name_Hall '-P 1'
_symmetry_space_group_name_H-M 'P -1'
_atom_sites_solution_hydrogens geom
_atom_sites_solution_primary direct
_atom_sites_solution_secondary difmap
_audit_creation_method SHELXL-97
_cell_angle_alpha 74.492(2)
_cell_angle_beta 73.952(2)
_cell_angle_gamma 76.299(2)
_cell_formula_units_Z 1
_cell_length_a 7.7771(12)
_cell_length_b 8.1565(13)
_cell_length_c 8.9099(14)
_cell_measurement_reflns_used 4329
_cell_measurement_temperature 100(2)
_cell_measurement_theta_max 26.6
_cell_measurement_theta_min 3.6
_cell_volume 515.22(14)
_computing_cell_refinement 'Bruker SMART'
_computing_data_collection 'Bruker SMART'
_computing_data_reduction 'Bruker SAINT'
_computing_molecular_graphics 'Bruker SHELXTL'
_computing_publication_material 'Bruker SHELXTL'
_computing_structure_refinement 'SHELXL-97 (Sheldrick, 1997)'
_computing_structure_solution 'SHELXS-97 (Sheldrick, 1990)'
_diffrn_ambient_temperature 100(2)
_diffrn_measured_fraction_theta_full 0.980
_diffrn_measured_fraction_theta_max 0.980
_diffrn_measurement_device_type 'CCD area detector'
_diffrn_measurement_method 'omega scans'
_diffrn_radiation_monochromator graphite
_diffrn_radiation_source 'fine-focus sealed tube'
_diffrn_radiation_type MoK\a
_diffrn_radiation_wavelength 0.71073
_diffrn_reflns_av_R_equivalents 0.0132
_diffrn_reflns_av_sigmaI/netI 0.0169
_diffrn_reflns_limit_h_max 9
_diffrn_reflns_limit_h_min -9
_diffrn_reflns_limit_k_max 10
_diffrn_reflns_limit_k_min -10
_diffrn_reflns_limit_l_max 11
_diffrn_reflns_limit_l_min -11
_diffrn_reflns_number 5693
_diffrn_reflns_theta_full 27.00
_diffrn_reflns_theta_max 27.00
_diffrn_reflns_theta_min 2.44
_diffrn_standards_decay_% 0
_diffrn_standards_interval_count 0
_diffrn_standards_number 0
_exptl_absorpt_coefficient_mu 1.385
_exptl_absorpt_correction_T_max 0.9728
_exptl_absorpt_correction_T_min 0.8088
_exptl_absorpt_correction_type multi-scan
_exptl_absorpt_process_details Bruker(2001)SADABS,BrukerAXSInc.,Madison,WI
_exptl_crystal_colour blue
_exptl_crystal_density_diffrn 1.814
_exptl_crystal_density_method 'not measured'
_exptl_crystal_description plate
_exptl_crystal_F_000 287
_exptl_crystal_size_max 0.16
_exptl_crystal_size_mid 0.04
_exptl_crystal_size_min 0.02
_refine_diff_density_max 0.381
_refine_diff_density_min -0.387
_refine_diff_density_rms 0.062
_refine_ls_extinction_method none
_refine_ls_goodness_of_fit_ref 1.068
_refine_ls_hydrogen_treatment mixed
_refine_ls_matrix_type full
_refine_ls_number_parameters 152
_refine_ls_number_reflns 2201
_refine_ls_number_restraints 0
_refine_ls_restrained_S_all 1.068
_refine_ls_R_factor_all 0.0265
_refine_ls_R_factor_gt 0.0255
_refine_ls_shift/su_max 0.000
_refine_ls_shift/su_mean 0.000
_refine_ls_structure_factor_coef Fsqd
_refine_ls_weighting_details 'calc w=1/[\s^2^(Fo^2^)+(0.0314P)^2^+0.5776P] where P=(Fo^2^+2Fc^2^)/3'
_refine_ls_weighting_scheme calc
_refine_ls_wR_factor_gt 0.0675
_refine_ls_wR_factor_ref 0.0680
_reflns_number_gt 2100
_reflns_number_total 2201
_reflns_threshold_expression >2sigma(I)
_cod_data_source_file ic0493292si20040524_010012_1.cif
_cod_data_source_block '[Cu(HL)2](ClO4)2'
_cod_depositor_comments
;
The following automatic conversions were performed:
'_symmetry_cell_setting' value 'Triclinic' changed to 'triclinic'
according to '/home/saulius/struct/CIF-dictionaries/cif_core.dic'
dictionary named 'cif_core.dic' version 2.4.1 from 2010-06-29.

Automatic conversion script
Id: cif_fix_enum 1527 2010-12-29 10:47:43Z saulius 
;
_cod_database_code 4311935

loop_
_symmetry_equiv_pos_as_xyz
'x, y, z'
'-x, -y, -z'

loop_
_atom_site_label
_atom_site_type_symbol
_atom_site_fract_x
_atom_site_fract_y
_atom_site_fract_z
_atom_site_U_iso_or_equiv
_atom_site_adp_type
_atom_site_occupancy
_atom_site_symmetry_multiplicity
_atom_site_calc_flag
_atom_site_refinement_flags
_atom_site_disorder_assembly
_atom_site_disorder_group
Cu1 Cu 0.5000 0.5000 0.5000 0.01182(10) Uani 1 2 d S . .
O1 O 0.63405(17) 0.62278(16) 0.29783(15) 0.0137(3) Uani 1 1 d . . .
N1 N 0.4581(2) 0.32038(19) 0.40579(18) 0.0125(3) Uani 1 1 d . . .
N2 N 0.7777(2) 0.4369(2) 0.13402(18) 0.0138(3) Uani 1 1 d . . .
H2A H 0.8238 0.4255 0.0346 0.017 Uiso 1 1 calc R . .
C1 C 0.2908(3) 0.2791(2) 0.4485(2) 0.0143(4) Uani 1 1 d . . .
H1A H 0.1941 0.3474 0.5087 0.017 Uiso 1 1 calc R . .
C2 C 0.2551(3) 0.1403(2) 0.4074(2) 0.0162(4) Uani 1 1 d . . .
H2B H 0.1357 0.1146 0.4384 0.019 Uiso 1 1 calc R . .
C3 C 0.3960(3) 0.0395(2) 0.3205(2) 0.0169(4) Uani 1 1 d . . .
H3A H 0.3754 -0.0583 0.2937 0.020 Uiso 1 1 calc R . .
C4 C 0.5674(3) 0.0838(2) 0.2734(2) 0.0154(4) Uani 1 1 d . . .
H4A H 0.6656 0.0173 0.2128 0.018 Uiso 1 1 calc R . .
C5 C 0.5941(3) 0.2262(2) 0.3156(2) 0.0130(3) Uani 1 1 d . . .
C6 C 0.7773(2) 0.2814(2) 0.2619(2) 0.0137(4) Uani 1 1 d . . .
H6A H 0.8089 0.3041 0.3539 0.016 Uiso 1 1 calc R . .
H6B H 0.8707 0.1867 0.2235 0.016 Uiso 1 1 calc R . .
C7 C 0.7118(2) 0.5939(2) 0.1612(2) 0.0130(3) Uani 1 1 d . . .
C8 C 0.7378(3) 0.7433(2) 0.0216(2) 0.0158(4) Uani 1 1 d . . .
H8A H 0.6213 0.8216 0.0183 0.024 Uiso 1 1 calc R . .
H8B H 0.7837 0.7006 -0.0776 0.024 Uiso 1 1 calc R . .
H8C H 0.8255 0.8055 0.0327 0.024 Uiso 1 1 calc R . .
Cl1 Cl 0.85102(6) 0.26679(5) 0.77055(5) 0.01342(11) Uani 1 1 d . . .
O2 O 0.6907(2) 0.2402(2) 0.89447(17) 0.0256(3) Uani 1 1 d . . .
O3 O 0.9864(2) 0.11221(19) 0.7803(2) 0.0281(4) Uani 1 1 d . . .
O4 O 0.8070(2) 0.31120(18) 0.61524(16) 0.0192(3) Uani 1 1 d . . .
O5 O 0.92220(19) 0.40709(18) 0.78988(17) 0.0194(3) Uani 1 1 d . . .

loop_
_atom_site_aniso_label
_atom_site_aniso_U_11
_atom_site_aniso_U_22
_atom_site_aniso_U_33
_atom_site_aniso_U_23
_atom_site_aniso_U_13
_atom_site_aniso_U_12
Cu1 0.01507(17) 0.00955(16) 0.01097(16) -0.00419(11) -0.00004(11) -0.00365(11)
O1 0.0165(6) 0.0128(6) 0.0120(6) -0.0043(5) -0.0005(5) -0.0045(5)
N1 0.0160(8) 0.0103(7) 0.0105(7) -0.0013(5) -0.0029(6) -0.0024(6)
N2 0.0158(8) 0.0157(8) 0.0101(7) -0.0050(6) -0.0003(6) -0.0036(6)
C1 0.0155(9) 0.0142(8) 0.0119(8) -0.0008(7) -0.0028(7) -0.0030(7)
C2 0.0189(9) 0.0160(9) 0.0155(9) 0.0000(7) -0.0070(7) -0.0070(7)
C3 0.0263(10) 0.0125(9) 0.0155(9) -0.0022(7) -0.0093(8) -0.0059(7)
C4 0.0213(9) 0.0118(8) 0.0130(8) -0.0034(7) -0.0047(7) -0.0009(7)
C5 0.0171(9) 0.0109(8) 0.0103(8) -0.0011(6) -0.0039(7) -0.0017(6)
C6 0.0147(9) 0.0117(8) 0.0142(8) -0.0036(7) -0.0027(7) -0.0013(6)
C7 0.0110(8) 0.0157(8) 0.0140(8) -0.0035(7) -0.0036(6) -0.0045(6)
C8 0.0167(9) 0.0165(9) 0.0130(8) -0.0015(7) -0.0022(7) -0.0040(7)
Cl1 0.0141(2) 0.0135(2) 0.0135(2) -0.00426(16) -0.00251(16) -0.00325(16)
O2 0.0210(7) 0.0400(9) 0.0175(7) -0.0076(6) 0.0027(6) -0.0157(6)
O3 0.0305(8) 0.0162(7) 0.0366(9) -0.0074(6) -0.0128(7) 0.0059(6)
O4 0.0262(7) 0.0205(7) 0.0136(7) -0.0045(5) -0.0060(6) -0.0064(6)
O5 0.0223(7) 0.0191(7) 0.0215(7) -0.0077(6) -0.0051(6) -0.0086(5)

loop_
_atom_type_symbol
_atom_type_description
_atom_type_scat_dispersion_real
_atom_type_scat_dispersion_imag
_atom_type_scat_source
C C 0.0033 0.0016 'International Tables Vol C Tables 4.2.6.8 and 6.1.1.4'
H H 0.0000 0.0000 'International Tables Vol C Tables 4.2.6.8 and 6.1.1.4'
N N 0.0061 0.0033 'International Tables Vol C Tables 4.2.6.8 and 6.1.1.4'
O O 0.0106 0.0060 'International Tables Vol C Tables 4.2.6.8 and 6.1.1.4'
Cu Cu 0.3201 1.2651 'International Tables Vol C Tables 4.2.6.8 and 6.1.1.4'
Cl Cl 0.1484 0.1585 'International Tables Vol C Tables 4.2.6.8 and 6.1.1.4'

loop_
_geom_angle_atom_site_label_1
_geom_angle_atom_site_label_2
_geom_angle_atom_site_label_3
_geom_angle
_geom_angle_site_symmetry_1
_geom_angle_site_symmetry_3
_geom_angle_publ_flag
O1 Cu1 O1 180.000(1) . 2_666 ?
O1 Cu1 N1 85.12(6) . 2_666 ?
O1 Cu1 N1 94.88(6) 2_666 2_666 ?
O1 Cu1 N1 94.88(6) . . ?
O1 Cu1 N1 85.12(6) 2_666 . ?
N1 Cu1 N1 180.00(4) 2_666 . ?
O1 Cu1 O4 96.19(5) . . ?
O1 Cu1 O4 83.81(5) 2_666 . ?
N1 Cu1 O4 81.84(5) 2_666 . ?
N1 Cu1 O4 98.16(5) . . ?
C7 O1 Cu1 137.30(12) . . ?
C1 N1 C5 118.73(16) . . ?
C1 N1 Cu1 118.14(12) . . ?
C5 N1 Cu1 122.72(13) . . ?
C7 N2 C6 122.85(15) . . ?
C7 N2 H2A 118.6 . . ?
C6 N2 H2A 118.6 . . ?
N1 C1 C2 122.19(17) . . ?
N1 C1 H1A 118.9 . . ?
C2 C1 H1A 118.9 . . ?
C1 C2 C3 119.11(18) . . ?
C1 C2 H2B 120.4 . . ?
C3 C2 H2B 120.4 . . ?
C4 C3 C2 118.87(17) . . ?
C4 C3 H3A 120.6 . . ?
C2 C3 H3A 120.6 . . ?
C3 C4 C5 119.39(17) . . ?
C3 C4 H4A 120.3 . . ?
C5 C4 H4A 120.3 . . ?
N1 C5 C4 121.62(17) . . ?
N1 C5 C6 117.61(16) . . ?
C4 C5 C6 120.77(16) . . ?
N2 C6 C5 111.32(15) . . ?
N2 C6 H6A 109.4 . . ?
C5 C6 H6A 109.4 . . ?
N2 C6 H6B 109.4 . . ?
C5 C6 H6B 109.4 . . ?
H6A C6 H6B 108.0 . . ?
O1 C7 N2 123.32(17) . . ?
O1 C7 C8 119.18(16) . . ?
N2 C7 C8 117.47(16) . . ?
C7 C8 H8A 109.5 . . ?
C7 C8 H8B 109.5 . . ?
H8A C8 H8B 109.5 . . ?
C7 C8 H8C 109.5 . . ?
H8A C8 H8C 109.5 . . ?
H8B C8 H8C 109.5 . . ?
O2 Cl1 O3 110.14(10) . . ?
O2 Cl1 O4 109.95(9) . . ?
O3 Cl1 O4 109.07(9) . . ?
O2 Cl1 O5 108.99(9) . . ?
O3 Cl1 O5 109.41(9) . . ?
O4 Cl1 O5 109.26(8) . . ?
Cl1 O4 Cu1 133.61(8) . . ?

loop_
_geom_bond_atom_site_label_1
_geom_bond_atom_site_label_2
_geom_bond_distance
_geom_bond_site_symmetry_2
_geom_bond_publ_flag
Cu1 O1 1.9560(13) . ?
Cu1 O1 1.9560(13) 2_666 ?
Cu1 N1 1.9981(15) 2_666 ?
Cu1 N1 1.9981(15) . ?
Cu1 O4 2.8098(15) . ?
O1 C7 1.258(2) . ?
N1 C1 1.348(2) . ?
N1 C5 1.352(2) . ?
N2 C7 1.322(2) . ?
N2 C6 1.461(2) . ?
N2 H2A 0.8800 . ?
C1 C2 1.385(3) . ?
C1 H1A 0.9500 . ?
C2 C3 1.386(3) . ?
C2 H2B 0.9500 . ?
C3 C4 1.386(3) . ?
C3 H3A 0.9500 . ?
C4 C5 1.388(3) . ?
C4 H4A 0.9500 . ?
C5 C6 1.507(3) . ?
C6 H6A 0.9900 . ?
C6 H6B 0.9900 . ?
C7 C8 1.496(2) . ?
C8 H8A 0.9800 . ?
C8 H8B 0.9800 . ?
C8 H8C 0.9800 . ?
Cl1 O2 1.4352(14) . ?
Cl1 O3 1.4382(15) . ?
Cl1 O4 1.4485(14) . ?
Cl1 O5 1.4505(14) . ?

loop_
_geom_hbond_atom_site_label_D
_geom_hbond_atom_site_label_H
_geom_hbond_atom_site_label_A
_geom_hbond_distance_DH
_geom_hbond_distance_HA
_geom_hbond_distance_DA
_geom_hbond_angle_DHA
_geom_hbond_site_symmetry_A
N2 H2A O5 0.88 2.14 3.015(2) 176.8 1_554

loop_
_geom_torsion_atom_site_label_1
_geom_torsion_atom_site_label_2
_geom_torsion_atom_site_label_3
_geom_torsion_atom_site_label_4
_geom_torsion
_geom_torsion_site_symmetry_1
_geom_torsion_site_symmetry_2
_geom_torsion_site_symmetry_3
_geom_torsion_site_symmetry_4
_geom_torsion_publ_flag
N1 Cu1 O1 C7 164.28(18) 2_666 . . . ?
N1 Cu1 O1 C7 -15.72(18) . . . . ?
O4 Cu1 O1 C7 83.05(18) . . . . ?
O1 Cu1 N1 C1 -135.19(13) . . . . ?
O1 Cu1 N1 C1 44.81(13) 2_666 . . . ?
O4 Cu1 N1 C1 127.83(13) . . . . ?
O1 Cu1 N1 C5 52.15(14) . . . . ?
O1 Cu1 N1 C5 -127.85(14) 2_666 . . . ?
O4 Cu1 N1 C5 -44.83(14) . . . . ?
C5 N1 C1 C2 2.1(3) . . . . ?
Cu1 N1 C1 C2 -170.83(14) . . . . ?
N1 C1 C2 C3 0.4(3) . . . . ?
C1 C2 C3 C4 -1.8(3) . . . . ?
C2 C3 C4 C5 0.7(3) . . . . ?
C1 N1 C5 C4 -3.3(3) . . . . ?
Cu1 N1 C5 C4 169.27(13) . . . . ?
C1 N1 C5 C6 176.66(16) . . . . ?
Cu1 N1 C5 C6 -10.7(2) . . . . ?
C3 C4 C5 N1 2.0(3) . . . . ?
C3 C4 C5 C6 -178.04(16) . . . . ?
C7 N2 C6 C5 80.5(2) . . . . ?
N1 C5 C6 N2 -74.3(2) . . . . ?
C4 C5 C6 N2 105.75(19) . . . . ?
Cu1 O1 C7 N2 -25.4(3) . . . . ?
Cu1 O1 C7 C8 156.72(14) . . . . ?
C6 N2 C7 O1 -4.1(3) . . . . ?
C6 N2 C7 C8 173.83(16) . . . . ?
O2 Cl1 O4 Cu1 34.35(13) . . . . ?
O3 Cl1 O4 Cu1 155.22(10) . . . . ?
O5 Cl1 O4 Cu1 -85.23(12) . . . . ?
O1 Cu1 O4 Cl1 138.30(11) . . . . ?
O1 Cu1 O4 Cl1 -41.70(11) 2_666 . . . ?
N1 Cu1 O4 Cl1 54.16(11) 2_666 . . . ?
N1 Cu1 O4 Cl1 -125.84(11) . . . . ?
